data_7001264
loop_
_publ_author_name
'Schnaars, David D.'
'Wu, Guang'
'Hayton, Trevor W.'

_publ_section_title
;
 Reactivity of UI4(OEt2)2 with phenols: probing the chemistry of the
 U--I bond
;
_journal_issue 19
_journal_name_full 'Dalton Transactions'
_journal_page_first 3681
_journal_page_last 3687
_journal_paper_doi 10.1039/b823002a
_journal_year 2009
_chemical_formula_sum 'C26 H29 I3 O3 U'
_chemical_formula_weight 1008.22
_chemical_name_systematic
;
?
;
_space_group_IT_number 15
_symmetry_cell_setting monoclinic
_symmetry_space_group_name_Hall '-C 2yc'
_symmetry_space_group_name_H-M 'C 1 2/c 1'
_atom_sites_solution_hydrogens geom
_atom_sites_solution_primary direct
_atom_sites_solution_secondary difmap
_audit_creation_method SHELXL-97
_cell_angle_alpha 90.00
_cell_angle_beta 106.953(5)
_cell_angle_gamma 90.00
_cell_formula_units_Z 8
_cell_length_a 19.332(7)
_cell_length_b 12.547(4)
_cell_length_c 24.785(9)
_cell_measurement_temperature 150(2)
_cell_volume 5751(3)
_computing_structure_refinement 'SHELXL-97 (Sheldrick, 1997)'
_computing_structure_solution 'SHELXS-97 (Sheldrick, 1990)'
_diffrn_ambient_temperature 150(2)
_diffrn_measured_fraction_theta_full 0.952
_diffrn_measured_fraction_theta_max 0.952
_diffrn_measurement_device_type 'CCD area detector'
_diffrn_measurement_method 'omega scan'
_diffrn_radiation_monochromator graphite
_diffrn_radiation_source 'fine-focus sealed tube'
_diffrn_radiation_type MoK\a
_diffrn_radiation_wavelength 0.71073
_diffrn_reflns_av_R_equivalents 0.0795
_diffrn_reflns_av_sigmaI/netI 0.0849
_diffrn_reflns_limit_h_max 24
_diffrn_reflns_limit_h_min -24
_diffrn_reflns_limit_k_max 15
_diffrn_reflns_limit_k_min -15
_diffrn_reflns_limit_l_max 30
_diffrn_reflns_limit_l_min -30
_diffrn_reflns_number 22838
_diffrn_reflns_theta_full 26.73
_diffrn_reflns_theta_max 26.73
_diffrn_reflns_theta_min 1.72
_exptl_absorpt_coefficient_mu 8.890
_exptl_absorpt_correction_T_max 0.533
_exptl_absorpt_correction_T_min 0.175
_exptl_absorpt_correction_type empirical
_exptl_absorpt_process_details 'psi scan'
_exptl_crystal_colour Yellow/Green
_exptl_crystal_density_diffrn 2.329
_exptl_crystal_density_method 'not measured'
_exptl_crystal_description Plate
_exptl_crystal_F_000 3680
_exptl_crystal_size_max 0.25
_exptl_crystal_size_mid 0.25
_exptl_crystal_size_min 0.06
_refine_diff_density_max 5.918
_refine_diff_density_min -1.783
_refine_diff_density_rms 0.330
_refine_ls_extinction_method none
_refine_ls_goodness_of_fit_ref 1.079
_refine_ls_hydrogen_treatment constr
_refine_ls_matrix_type full
_refine_ls_number_parameters 298
_refine_ls_number_reflns 5827
_refine_ls_number_restraints 80
_refine_ls_restrained_S_all 1.072
_refine_ls_R_factor_all 0.0804
_refine_ls_R_factor_gt 0.0548
_refine_ls_shift/su_max 0.002
_refine_ls_shift/su_mean 0.000
_refine_ls_structure_factor_coef Fsqd
_refine_ls_weighting_details 'calc w=1/[\s^2^(Fo^2^)+(0.0634P)^2^+9.9856P] where P=(Fo^2^+2Fc^2^)/3'
_refine_ls_weighting_scheme calc
_refine_ls_wR_factor_gt 0.1271
_refine_ls_wR_factor_ref 0.1421
_reflns_number_gt 4322
_reflns_number_total 5827
_reflns_threshold_expression >2sigma(I)
_cod_data_source_file b823002a.txt
_cod_data_source_block 3
_cod_depositor_comments
;
The following automatic conversions were performed:
'_symmetry_cell_setting' value 'Monoclinic' changed to 'monoclinic'
according to '/home/saulius/struct/CIF-dictionaries/cif_core.dic'
dictionary named 'cif_core.dic' version 2.4.1 from 2010-06-29.

Automatic conversion script
Id: cif_fix_enum 1527 2010-12-29 10:47:43Z saulius 
;
_cod_original_cell_volume 5750(3)
_cod_original_sg_symbol_H-M C2/c
_cod_database_code 7001264

loop_
_symmetry_equiv_pos_as_xyz
'x, y, z'
'-x, y, -z+1/2'
'x+1/2, y+1/2, z'
'-x+1/2, y+1/2, -z+1/2'
'-x, -y, -z'
'x, -y, z-1/2'
'-x+1/2, -y+1/2, -z'
'x+1/2, -y+1/2, z-1/2'

loop_
_atom_site_label
_atom_site_type_symbol
_atom_site_fract_x
_atom_site_fract_y
_atom_site_fract_z
_atom_site_U_iso_or_equiv
_atom_site_adp_type
_atom_site_occupancy
_atom_site_symmetry_multiplicity
_atom_site_calc_flag
_atom_site_refinement_flags
_atom_site_disorder_assembly
_atom_site_disorder_group
U1 U 0.234064(18) 1.06010(3) 0.365668(13) 0.02557(14) Uani 1 1 d . . .
I1 I 0.34259(4) 1.12529(6) 0.47480(3) 0.0417(2) Uani 1 1 d . . .
I2 I 0.11887(4) 1.01067(6) 0.25673(3) 0.0407(2) Uani 1 1 d . . .
I3 I 0.20165(4) 1.29297(6) 0.34089(3) 0.0433(2) Uani 1 1 d . . .
O1 O 0.2530(3) 0.8978(5) 0.3821(3) 0.0279(14) Uani 1 1 d . . .
O3 O 0.1464(4) 1.0666(5) 0.4160(3) 0.0322(15) Uani 1 1 d U . .
O2 O 0.3178(4) 1.0826(6) 0.3128(3) 0.0334(15) Uani 1 1 d U . .
C7 C 0.3927(5) 0.8222(7) 0.3702(4) 0.029(2) Uani 1 1 d . . .
C1 C 0.2671(5) 0.7950(7) 0.3848(3) 0.026(2) Uani 1 1 d . . .
C19 C 0.3733(5) 1.1656(9) 0.3222(4) 0.042(3) Uani 1 1 d U . .
H19A H 0.4156 1.1462 0.3528 0.050 Uiso 1 1 calc R . .
H19B H 0.3548 1.2332 0.3311 0.050 Uiso 1 1 calc R . .
C13 C 0.1486(5) 0.7553(7) 0.4074(4) 0.030(2) Uani 1 1 d . . .
C2 C 0.3326(5) 0.7533(8) 0.3765(3) 0.029(2) Uani 1 1 d . . .
C23 C 0.1550(6) 1.0168(9) 0.4708(4) 0.036(2) Uani 1 1 d U . .
H23A H 0.2030 1.0299 0.4960 0.043 Uiso 1 1 calc R . .
H23B H 0.1473 0.9405 0.4668 0.043 Uiso 1 1 calc R . .
C18 C 0.0962(5) 0.8106(8) 0.3663(4) 0.032(2) Uani 1 1 d . . .
H18 H 0.1060 0.8319 0.3333 0.038 Uiso 1 1 calc R . .
C6 C 0.2180(5) 0.7202(8) 0.3980(4) 0.031(2) Uani 1 1 d . . .
C5 C 0.2344(6) 0.6118(8) 0.3998(4) 0.038(2) Uani 1 1 d . . .
H5 H 0.2022 0.5647 0.4087 0.046 Uiso 1 1 calc R . .
C4 C 0.2931(5) 0.5714(9) 0.3898(4) 0.036(2) Uani 1 1 d . . .
H4 H 0.3012 0.4983 0.3908 0.044 Uiso 1 1 calc R . .
C16 C 0.0131(5) 0.8019(9) 0.4209(4) 0.040(3) Uani 1 1 d . . .
H16 H -0.0323 0.8171 0.4248 0.048 Uiso 1 1 calc R . .
C12 C 0.4285(6) 0.7995(9) 0.3306(4) 0.038(2) Uani 1 1 d . . .
H12 H 0.4100 0.7469 0.3039 0.046 Uiso 1 1 calc R . .
C8 C 0.4200(5) 0.9046(8) 0.4089(4) 0.035(2) Uani 1 1 d . . .
H8 H 0.3960 0.9228 0.4351 0.042 Uiso 1 1 calc R . .
C11 C 0.4901(5) 0.8518(10) 0.3296(5) 0.044(3) Uani 1 1 d . . .
H11 H 0.5137 0.8342 0.3031 0.053 Uiso 1 1 calc R . .
C3 C 0.3424(6) 0.6431(8) 0.3774(4) 0.037(2) Uani 1 1 d . . .
H3 H 0.3832 0.6159 0.3695 0.044 Uiso 1 1 calc R . .
C17 C 0.0309(5) 0.8340(8) 0.3738(4) 0.037(2) Uani 1 1 d . . .
H17 H -0.0026 0.8728 0.3462 0.045 Uiso 1 1 calc R . .
C9 C 0.4817(6) 0.9587(9) 0.4084(4) 0.042(3) Uani 1 1 d . . .
H9 H 0.4995 1.0128 0.4344 0.051 Uiso 1 1 calc R . .
C21 C 0.3791(6) 1.0649(10) 0.2434(4) 0.045(3) Uani 1 1 d U . .
H21A H 0.4213 1.0201 0.2581 0.054 Uiso 1 1 calc R . .
H21B H 0.3676 1.0681 0.2026 0.054 Uiso 1 1 calc R . .
C10 C 0.5171(6) 0.9324(9) 0.3693(5) 0.045(3) Uani 1 1 d . . .
H10 H 0.5591 0.9685 0.3693 0.054 Uiso 1 1 calc R . .
C26 C 0.0815(6) 1.1327(10) 0.4010(5) 0.048(3) Uani 1 1 d U . .
H26A H 0.0527 1.1187 0.3625 0.058 Uiso 1 1 calc R . .
H26B H 0.0942 1.2077 0.4045 0.058 Uiso 1 1 calc R . .
C14 C 0.1308(6) 0.7227(8) 0.4561(4) 0.037(2) Uani 1 1 d . . .
H14 H 0.1641 0.6850 0.4843 0.044 Uiso 1 1 calc R . .
C15 C 0.0625(7) 0.7475(9) 0.4616(5) 0.047(3) Uani 1 1 d . . .
H15 H 0.0508 0.7262 0.4938 0.056 Uiso 1 1 calc R . .
C22 C 0.3164(6) 1.0251(10) 0.2610(4) 0.044(3) Uani 1 1 d U . .
H22A H 0.2715 1.0389 0.2318 0.053 Uiso 1 1 calc R . .
H22B H 0.3206 0.9490 0.2680 0.053 Uiso 1 1 calc R . .
C24 C 0.0997(7) 1.0669(10) 0.4923(5) 0.049(3) Uani 1 1 d U . .
H24A H 0.1199 1.1272 0.5162 0.059 Uiso 1 1 calc R . .
H24B H 0.0811 1.0162 0.5141 0.059 Uiso 1 1 calc R . .
C25 C 0.0408(7) 1.1029(11) 0.4415(5) 0.055(3) Uani 1 1 d U . .
H25A H 0.0067 1.0458 0.4267 0.066 Uiso 1 1 calc R . .
H25B H 0.0150 1.1636 0.4504 0.066 Uiso 1 1 calc R . .
C20 C 0.3908(8) 1.1717(11) 0.2683(5) 0.061(3) Uani 1 1 d U . .
H20A H 0.3598 1.2231 0.2434 0.073 Uiso 1 1 calc R . .
H20B H 0.4407 1.1933 0.2747 0.073 Uiso 1 1 calc R . .

loop_
_atom_site_aniso_label
_atom_site_aniso_U_11
_atom_site_aniso_U_22
_atom_site_aniso_U_33
_atom_site_aniso_U_23
_atom_site_aniso_U_13
_atom_site_aniso_U_12
U1 0.0285(2) 0.0238(2) 0.0235(2) 0.00110(14) 0.00624(15) -0.00151(14)
I1 0.0392(4) 0.0460(5) 0.0338(4) -0.0121(3) 0.0009(3) -0.0030(3)
I2 0.0405(4) 0.0454(5) 0.0286(3) 0.0081(3) -0.0018(3) -0.0130(3)
I3 0.0472(5) 0.0256(4) 0.0581(4) 0.0072(3) 0.0167(3) 0.0007(3)
O1 0.026(3) 0.020(4) 0.035(3) -0.005(3) 0.007(3) -0.006(3)
O3 0.037(4) 0.033(4) 0.027(3) 0.006(3) 0.010(3) 0.006(3)
O2 0.032(4) 0.040(4) 0.027(3) -0.007(3) 0.007(3) -0.005(3)
C7 0.025(5) 0.025(5) 0.032(5) 0.003(4) 0.002(4) 0.003(4)
C1 0.031(5) 0.029(6) 0.012(4) -0.001(4) -0.003(3) 0.002(4)
C19 0.027(5) 0.051(7) 0.052(6) -0.016(5) 0.020(5) -0.021(5)
C13 0.045(6) 0.021(5) 0.024(4) -0.002(4) 0.010(4) -0.005(4)
C2 0.031(5) 0.031(6) 0.019(4) -0.006(4) -0.002(4) 0.002(4)
C23 0.037(5) 0.043(6) 0.030(5) 0.006(4) 0.012(4) 0.003(4)
C18 0.035(6) 0.031(6) 0.026(5) -0.001(4) 0.005(4) -0.013(4)
C6 0.044(6) 0.023(5) 0.020(4) 0.001(4) -0.001(4) -0.002(4)
C5 0.041(6) 0.034(6) 0.027(5) 0.000(4) -0.009(4) -0.002(5)
C4 0.034(6) 0.034(6) 0.034(5) -0.008(4) -0.002(4) -0.004(5)
C16 0.027(6) 0.048(7) 0.044(6) -0.012(5) 0.011(5) -0.003(5)
C12 0.043(6) 0.035(6) 0.035(5) 0.002(5) 0.008(5) 0.009(5)
C8 0.037(6) 0.029(6) 0.039(6) 0.004(5) 0.010(5) 0.005(5)
C11 0.027(6) 0.055(8) 0.052(7) 0.009(6) 0.015(5) 0.004(5)
C3 0.039(6) 0.032(6) 0.031(5) -0.002(4) -0.002(4) 0.011(5)
C17 0.031(6) 0.038(6) 0.039(6) -0.002(5) 0.005(4) 0.003(5)
C9 0.047(7) 0.033(6) 0.039(6) -0.004(5) 0.000(5) -0.005(5)
C21 0.035(6) 0.070(8) 0.029(5) -0.009(5) 0.006(4) 0.004(5)
C10 0.030(6) 0.045(7) 0.058(7) 0.019(6) 0.010(5) -0.003(5)
C26 0.049(7) 0.060(8) 0.042(6) 0.015(5) 0.021(5) 0.018(5)
C14 0.045(6) 0.031(6) 0.033(5) 0.007(4) 0.009(5) -0.006(5)
C15 0.063(8) 0.038(7) 0.044(6) -0.001(5) 0.023(6) -0.012(6)
C22 0.052(7) 0.049(7) 0.033(5) -0.009(5) 0.013(5) -0.004(5)
C24 0.063(7) 0.049(8) 0.042(5) 0.005(5) 0.027(5) 0.008(5)
C25 0.052(7) 0.063(8) 0.059(7) 0.013(6) 0.031(5) 0.015(6)
C20 0.067(8) 0.060(7) 0.070(7) -0.008(6) 0.042(7) -0.015(6)

loop_
_atom_type_symbol
_atom_type_description
_atom_type_scat_dispersion_real
_atom_type_scat_dispersion_imag
_atom_type_scat_source
C C 0.0033 0.0016 'International Tables Vol C Tables 4.2.6.8 and 6.1.1.4'
H H 0.0000 0.0000 'International Tables Vol C Tables 4.2.6.8 and 6.1.1.4'
O O 0.0106 0.0060 'International Tables Vol C Tables 4.2.6.8 and 6.1.1.4'
I I -0.4742 1.8119 'International Tables Vol C Tables 4.2.6.8 and 6.1.1.4'
U U -9.6767 9.6646 'International Tables Vol C Tables 4.2.6.8 and 6.1.1.4'

loop_
_geom_angle_atom_site_label_1
_geom_angle_atom_site_label_2
_geom_angle_atom_site_label_3
_geom_angle
_geom_angle_site_symmetry_1
_geom_angle_site_symmetry_3
_geom_angle_publ_flag
O1 U1 O2 96.6(2) . . ?
O1 U1 O3 92.4(2) . . ?
O2 U1 O3 171.0(2) . . ?
O1 U1 I1 93.01(17) . . ?
O2 U1 I1 93.14(16) . . ?
O3 U1 I1 86.32(16) . . ?
O1 U1 I3 178.20(16) . . ?
O2 U1 I3 84.66(17) . . ?
O3 U1 I3 86.33(16) . . ?
I1 U1 I3 88.21(3) . . ?
O1 U1 I2 90.93(17) . . ?
O2 U1 I2 88.55(16) . . ?
O3 U1 I2 91.36(16) . . ?
I1 U1 I2 175.51(2) . . ?
I3 U1 I2 87.80(2) . . ?
C1 O1 U1 170.9(6) . . ?
C26 O3 C23 109.7(7) . . ?
C26 O3 U1 125.2(5) . . ?
C23 O3 U1 124.6(5) . . ?
C19 O2 C22 108.4(7) . . ?
C19 O2 U1 125.5(5) . . ?
C22 O2 U1 125.6(6) . . ?
C12 C7 C8 118.0(9) . . ?
C12 C7 C2 121.3(9) . . ?
C8 C7 C2 120.3(8) . . ?
O1 C1 C2 121.8(8) . . ?
O1 C1 C6 120.7(8) . . ?
C2 C1 C6 117.5(9) . . ?
O2 C19 C20 104.1(8) . . ?
O2 C19 H19A 110.9 . . ?
C20 C19 H19A 110.9 . . ?
O2 C19 H19B 110.9 . . ?
C20 C19 H19B 110.9 . . ?
H19A C19 H19B 109.0 . . ?
C18 C13 C14 117.6(9) . . ?
C18 C13 C6 121.9(8) . . ?
C14 C13 C6 120.1(9) . . ?
C3 C2 C1 118.7(9) . . ?
C3 C2 C7 118.0(9) . . ?
C1 C2 C7 123.2(9) . . ?
O3 C23 C24 104.9(8) . . ?
O3 C23 H23A 110.8 . . ?
C24 C23 H23A 110.8 . . ?
O3 C23 H23B 110.8 . . ?
C24 C23 H23B 110.8 . . ?
H23A C23 H23B 108.8 . . ?
C17 C18 C13 120.9(9) . . ?
C17 C18 H18 119.6 . . ?
C13 C18 H18 119.6 . . ?
C5 C6 C1 119.0(9) . . ?
C5 C6 C13 119.3(9) . . ?
C1 C6 C13 121.7(9) . . ?
C4 C5 C6 124.3(11) . . ?
C4 C5 H5 117.8 . . ?
C6 C5 H5 117.8 . . ?
C5 C4 C3 117.7(10) . . ?
C5 C4 H4 121.1 . . ?
C3 C4 H4 121.1 . . ?
C15 C16 C17 119.0(10) . . ?
C15 C16 H16 120.5 . . ?
C17 C16 H16 120.5 . . ?
C11 C12 C7 122.1(10) . . ?
C11 C12 H12 118.9 . . ?
C7 C12 H12 118.9 . . ?
C9 C8 C7 120.8(9) . . ?
C9 C8 H8 119.6 . . ?
C7 C8 H8 119.6 . . ?
C12 C11 C10 118.8(10) . . ?
C12 C11 H11 120.6 . . ?
C10 C11 H11 120.6 . . ?
C2 C3 C4 122.6(10) . . ?
C2 C3 H3 118.7 . . ?
C4 C3 H3 118.7 . . ?
C18 C17 C16 121.8(10) . . ?
C18 C17 H17 119.1 . . ?
C16 C17 H17 119.1 . . ?
C8 C9 C10 119.8(10) . . ?
C8 C9 H9 120.1 . . ?
C10 C9 H9 120.1 . . ?
C20 C21 C22 102.8(9) . . ?
C20 C21 H21A 111.2 . . ?
C22 C21 H21A 111.2 . . ?
C20 C21 H21B 111.2 . . ?
C22 C21 H21B 111.2 . . ?
H21A C21 H21B 109.1 . . ?
C9 C10 C11 120.4(10) . . ?
C9 C10 H10 119.8 . . ?
C11 C10 H10 119.8 . . ?
O3 C26 C25 105.6(8) . . ?
O3 C26 H26A 110.6 . . ?
C25 C26 H26A 110.6 . . ?
O3 C26 H26B 110.6 . . ?
C25 C26 H26B 110.6 . . ?
H26A C26 H26B 108.8 . . ?
C15 C14 C13 119.4(9) . . ?
C15 C14 H14 120.3 . . ?
C13 C14 H14 120.3 . . ?
C16 C15 C14 121.3(10) . . ?
C16 C15 H15 119.3 . . ?
C14 C15 H15 119.3 . . ?
O2 C22 C21 106.4(9) . . ?
O2 C22 H22A 110.4 . . ?
C21 C22 H22A 110.4 . . ?
O2 C22 H22B 110.4 . . ?
C21 C22 H22B 110.4 . . ?
H22A C22 H22B 108.6 . . ?
C23 C24 C25 106.2(9) . . ?
C23 C24 H24A 110.5 . . ?
C25 C24 H24A 110.5 . . ?
C23 C24 H24B 110.5 . . ?
C25 C24 H24B 110.5 . . ?
H24A C24 H24B 108.7 . . ?
C26 C25 C24 102.7(9) . . ?
C26 C25 H25A 111.2 . . ?
C24 C25 H25A 111.2 . . ?
C26 C25 H25B 111.2 . . ?
C24 C25 H25B 111.2 . . ?
H25A C25 H25B 109.1 . . ?
C21 C20 C19 106.7(10) . . ?
C21 C20 H20A 110.4 . . ?
C19 C20 H20A 110.4 . . ?
C21 C20 H20B 110.4 . . ?
C19 C20 H20B 110.4 . . ?
H20A C20 H20B 108.6 . . ?

loop_
_geom_bond_atom_site_label_1
_geom_bond_atom_site_label_2
_geom_bond_distance
_geom_bond_site_symmetry_2
_geom_bond_publ_flag
U1 O1 2.088(7) . ?
U1 O2 2.378(6) . ?
U1 O3 2.382(6) . ?
U1 I1 3.0128(10) . ?
U1 I3 3.0137(13) . ?
U1 I2 3.0211(10) . ?
O1 C1 1.315(11) . ?
O3 C26 1.458(12) . ?
O3 C23 1.459(11) . ?
O2 C19 1.464(11) . ?
O2 C22 1.465(11) . ?
C7 C12 1.385(13) . ?
C7 C8 1.403(13) . ?
C7 C2 1.493(13) . ?
C1 C2 1.439(13) . ?
C1 C6 1.440(13) . ?
C19 C20 1.473(15) . ?
C19 H19A 0.9700 . ?
C19 H19B 0.9700 . ?
C13 C18 1.395(13) . ?
C13 C14 1.409(12) . ?
C13 C6 1.492(14) . ?
C2 C3 1.395(14) . ?
C23 C24 1.467(14) . ?
C23 H23A 0.9700 . ?
C23 H23B 0.9700 . ?
C18 C17 1.360(13) . ?
C18 H18 0.9300 . ?
C6 C5 1.394(14) . ?
C5 C4 1.332(14) . ?
C5 H5 0.9300 . ?
C4 C3 1.408(14) . ?
C4 H4 0.9300 . ?
C16 C15 1.354(16) . ?
C16 C17 1.370(14) . ?
C16 H16 0.9300 . ?
C12 C11 1.366(14) . ?
C12 H12 0.9300 . ?
C8 C9 1.375(15) . ?
C8 H8 0.9300 . ?
C11 C10 1.400(16) . ?
C11 H11 0.9300 . ?
C3 H3 0.9300 . ?
C17 H17 0.9300 . ?
C9 C10 1.380(15) . ?
C9 H9 0.9300 . ?
C21 C20 1.465(16) . ?
C21 C22 1.490(15) . ?
C21 H21A 0.9700 . ?
C21 H21B 0.9700 . ?
C10 H10 0.9300 . ?
C26 C25 1.493(14) . ?
C26 H26A 0.9700 . ?
C26 H26B 0.9700 . ?
C14 C15 1.402(15) . ?
C14 H14 0.9300 . ?
C15 H15 0.9300 . ?
C22 H22A 0.9700 . ?
C22 H22B 0.9700 . ?
C24 C25 1.500(17) . ?
C24 H24A 0.9700 . ?
C24 H24B 0.9700 . ?
C25 H25A 0.9700 . ?
C25 H25B 0.9700 . ?
C20 H20A 0.9700 . ?
C20 H20B 0.9700 . ?

loop_
_geom_torsion_atom_site_label_1
_geom_torsion_atom_site_label_2
_geom_torsion_atom_site_label_3
_geom_torsion_atom_site_label_4
_geom_torsion
_geom_torsion_site_symmetry_1
_geom_torsion_site_symmetry_2
_geom_torsion_site_symmetry_3
_geom_torsion_site_symmetry_4
_geom_torsion_publ_flag
O2 U1 O1 C1 -32(4) . . . . ?
O3 U1 O1 C1 149(4) . . . . ?
I1 U1 O1 C1 -125(4) . . . . ?
I3 U1 O1 C1 102(6) . . . . ?
I2 U1 O1 C1 57(4) . . . . ?
O1 U1 O3 C26 -145.0(8) . . . . ?
O2 U1 O3 C26 35.3(17) . . . . ?
I1 U1 O3 C26 122.1(8) . . . . ?
I3 U1 O3 C26 33.7(8) . . . . ?
I2 U1 O3 C26 -54.0(8) . . . . ?
O1 U1 O3 C23 44.2(7) . . . . ?
O2 U1 O3 C23 -135.5(13) . . . . ?
I1 U1 O3 C23 -48.6(7) . . . . ?
I3 U1 O3 C23 -137.1(7) . . . . ?
I2 U1 O3 C23 135.2(7) . . . . ?
O1 U1 O2 C19 -129.8(8) . . . . ?
O3 U1 O2 C19 49.9(16) . . . . ?
I1 U1 O2 C19 -36.4(7) . . . . ?
I3 U1 O2 C19 51.5(7) . . . . ?
I2 U1 O2 C19 139.5(7) . . . . ?
O1 U1 O2 C22 58.8(8) . . . . ?
O3 U1 O2 C22 -121.5(14) . . . . ?
I1 U1 O2 C22 152.2(8) . . . . ?
I3 U1 O2 C22 -119.9(8) . . . . ?
I2 U1 O2 C22 -32.0(8) . . . . ?
U1 O1 C1 C2 52(4) . . . . ?
U1 O1 C1 C6 -130(4) . . . . ?
C22 O2 C19 C20 13.4(12) . . . . ?
U1 O2 C19 C20 -159.2(8) . . . . ?
O1 C1 C2 C3 -177.2(8) . . . . ?
C6 C1 C2 C3 4.9(12) . . . . ?
O1 C1 C2 C7 6.4(12) . . . . ?
C6 C1 C2 C7 -171.5(8) . . . . ?
C12 C7 C2 C3 45.4(12) . . . . ?
C8 C7 C2 C3 -127.1(10) . . . . ?
C12 C7 C2 C1 -138.2(9) . . . . ?
C8 C7 C2 C1 49.3(12) . . . . ?
C26 O3 C23 C24 -8.2(12) . . . . ?
U1 O3 C23 C24 163.8(7) . . . . ?
C14 C13 C18 C17 1.4(14) . . . . ?
C6 C13 C18 C17 174.4(9) . . . . ?
O1 C1 C6 C5 179.3(8) . . . . ?
C2 C1 C6 C5 -2.7(12) . . . . ?
O1 C1 C6 C13 2.1(12) . . . . ?
C2 C1 C6 C13 -180.0(8) . . . . ?
C18 C13 C6 C5 -119.1(10) . . . . ?
C14 C13 C6 C5 53.7(12) . . . . ?
C18 C13 C6 C1 58.1(12) . . . . ?
C14 C13 C6 C1 -129.0(9) . . . . ?
C1 C6 C5 C4 -0.3(14) . . . . ?
C13 C6 C5 C4 177.0(9) . . . . ?
C6 C5 C4 C3 1.1(14) . . . . ?
C8 C7 C12 C11 2.4(15) . . . . ?
C2 C7 C12 C11 -170.3(9) . . . . ?
C12 C7 C8 C9 -2.0(14) . . . . ?
C2 C7 C8 C9 170.7(9) . . . . ?
C7 C12 C11 C10 -1.2(16) . . . . ?
C1 C2 C3 C4 -4.3(13) . . . . ?
C7 C2 C3 C4 172.3(8) . . . . ?
C5 C4 C3 C2 1.3(14) . . . . ?
C13 C18 C17 C16 -1.9(15) . . . . ?
C15 C16 C17 C18 1.6(16) . . . . ?
C7 C8 C9 C10 0.5(16) . . . . ?
C8 C9 C10 C11 0.7(16) . . . . ?
C12 C11 C10 C9 -0.3(16) . . . . ?
C23 O3 C26 C25 -12.8(12) . . . . ?
U1 O3 C26 C25 175.3(7) . . . . ?
C18 C13 C14 C15 -0.6(14) . . . . ?
C6 C13 C14 C15 -173.7(9) . . . . ?
C17 C16 C15 C14 -0.7(17) . . . . ?
C13 C14 C15 C16 0.3(16) . . . . ?
C19 O2 C22 C21 7.7(12) . . . . ?
U1 O2 C22 C21 -179.7(6) . . . . ?
C20 C21 C22 O2 -25.6(12) . . . . ?
O3 C23 C24 C25 26.0(13) . . . . ?
O3 C26 C25 C24 27.9(13) . . . . ?
C23 C24 C25 C26 -33.5(13) . . . . ?
C22 C21 C20 C19 34.6(13) . . . . ?
O2 C19 C20 C21 -30.1(13) . . . . ?
